data_1546792
loop_
_publ_author_name
'Meng, Guangrong'
'Lalancette, Roger'
'Szostak, Roman'
'Szostak, Michal'

_publ_section_title
;
 N-Methylamino Pyrimidyl Amides (MAPA): Highly Reactive,
 Electronically-Activated Amides in Catalytic N-C(O) Cleavage.
;
_journal_issue 17
_journal_name_full 'Organic letters'
_journal_page_first 4656
_journal_page_last 4659
_journal_paper_doi 10.1021/acs.orglett.7b02288
_journal_volume 19
_journal_year 2017
_chemical_formula_moiety 'C13 H13 N3 O'
_chemical_formula_sum 'C13 H13 N3 O'
_chemical_formula_weight 227.26
_space_group_crystal_system triclinic
_space_group_IT_number 2
_space_group_name_Hall '-P 1'
_space_group_name_H-M_alt 'P -1'
_symmetry_space_group_name_Hall '-P 1'
_symmetry_space_group_name_H-M 'P -1'
_atom_sites_solution_hydrogens geom
_atom_sites_solution_primary direct
_atom_sites_solution_secondary difmap
_audit_creation_method SHELXL-2014/7
_cell_angle_alpha 98.93(2)
_cell_angle_beta 102.72(3)
_cell_angle_gamma 107.148(17)
_cell_formula_units_Z 2
_cell_length_a 6.0966(16)
_cell_length_b 8.7275(19)
_cell_length_c 11.867(4)
_cell_measurement_reflns_used 4649
_cell_measurement_temperature 100(2)
_cell_measurement_theta_max 69.07
_cell_measurement_theta_min 3.93
_cell_volume 571.9(3)
_computing_cell_refinement 'APEX 2'
_computing_data_collection 'APEX 2 (Bruker, 2006)'
_computing_data_reduction 'SAINT (Bruker, 2005)'
_computing_molecular_graphics SHELXTL
_computing_publication_material SHELXTL
_computing_structure_refinement 'SHELXL-2014/7 (Sheldrick, 2014)'
_computing_structure_solution 'SHELXL-2014/7 (Sheldrick, 2014)'
_diffrn_ambient_temperature 100(2)
_diffrn_measured_fraction_theta_full 0.920
_diffrn_measured_fraction_theta_max 0.896
_diffrn_measurement_device_type 'Bruker SMART CCD Apex-II area-detector'
_diffrn_measurement_method '\f and \w'
_diffrn_radiation_monochromator graphite
_diffrn_radiation_source 'fine-focus sealed tube'
_diffrn_radiation_type CuK\a
_diffrn_radiation_wavelength 1.54178
_diffrn_reflns_av_R_equivalents 0.0288
_diffrn_reflns_av_unetI/netI 0.0215
_diffrn_reflns_Laue_measured_fraction_full 0.920
_diffrn_reflns_Laue_measured_fraction_max 0.896
_diffrn_reflns_limit_h_max 7
_diffrn_reflns_limit_h_min -7
_diffrn_reflns_limit_k_max 10
_diffrn_reflns_limit_k_min -10
_diffrn_reflns_limit_l_max 13
_diffrn_reflns_limit_l_min -14
_diffrn_reflns_number 5382
_diffrn_reflns_point_group_measured_fraction_full 0.920
_diffrn_reflns_point_group_measured_fraction_max 0.896
_diffrn_reflns_theta_full 67.684
_diffrn_reflns_theta_max 69.184
_diffrn_reflns_theta_min 3.930
_exptl_absorpt_coefficient_mu 0.699
_exptl_absorpt_correction_T_max 0.919
_exptl_absorpt_correction_T_min 0.835
_exptl_absorpt_correction_type numerical
_exptl_absorpt_process_details 'SADABS (Sheldrick, 2008a)'
_exptl_crystal_colour colourless
_exptl_crystal_density_diffrn 1.320
_exptl_crystal_description block
_exptl_crystal_F_000 240
_exptl_crystal_size_max 0.310
_exptl_crystal_size_mid 0.305
_exptl_crystal_size_min 0.284
_refine_diff_density_max 0.173
_refine_diff_density_min -0.151
_refine_diff_density_rms 0.038
_refine_ls_extinction_coef 0.0134(12)
_refine_ls_extinction_expression Fc^*^=kFc[1+0.001xFc^2^\l^3^/sin(2\q)]^-1/4^
_refine_ls_extinction_method 'SHELXL-2014/7 (Sheldrick 2014'
_refine_ls_goodness_of_fit_ref 1.018
_refine_ls_hydrogen_treatment constr
_refine_ls_matrix_type full
_refine_ls_number_parameters 157
_refine_ls_number_reflns 1923
_refine_ls_number_restraints 0
_refine_ls_restrained_S_all 1.018
_refine_ls_R_factor_all 0.0332
_refine_ls_R_factor_gt 0.0322
_refine_ls_shift/su_max 0.000
_refine_ls_shift/su_mean 0.000
_refine_ls_structure_factor_coef Fsqd
_refine_ls_weighting_details 'w=1/[\s^2^(Fo^2^)+(0.0408P)^2^+0.2486P] where P=(Fo^2^+2Fc^2^)/3'
_refine_ls_weighting_scheme calc
_refine_ls_wR_factor_gt 0.0835
_refine_ls_wR_factor_ref 0.0843
_reflns_Friedel_coverage 0.000
_reflns_number_gt 1848
_reflns_number_total 1923
_reflns_threshold_expression 'I > 2\s(I)'
_cod_data_source_file ol7b02288_si_002.cif
_cod_data_source_block 170413RAL_MENG_PYRIMIDINE_100K_0m_a
_cod_depositor_comments 'Adding full bibliography for 1546792.cif.'
_cod_database_code 1546792
_shelx_shelxl_version_number 2014/7
_shelx_space_group_comment
;
The symmetry employed for this shelxl refinement is uniquely defined
by the following loop, which should always be used as a source of
symmetry information in preference to the above space-group names.
They are only intended as comments.
;

loop_
_space_group_symop_operation_xyz
'x, y, z'
'-x, -y, -z'

loop_
_atom_site_label
_atom_site_type_symbol
_atom_site_fract_x
_atom_site_fract_y
_atom_site_fract_z
_atom_site_U_iso_or_equiv
_atom_site_adp_type
_atom_site_occupancy
_atom_site_site_symmetry_order
_atom_site_calc_flag
_atom_site_refinement_flags_posn
_atom_site_refinement_flags_adp
O1 O 1.00231(15) 0.61441(10) 0.83012(7) 0.0204(2) Uani 1 1 d . .
N1 N 0.96671(16) 0.35672(11) 0.85596(8) 0.0150(2) Uani 1 1 d . .
N2 N 0.59023(17) 0.18830(12) 0.85619(8) 0.0154(2) Uani 1 1 d . .
N3 N 0.90964(17) 0.08178(12) 0.85778(9) 0.0169(2) Uani 1 1 d . .
C2 C 0.8133(2) 0.20009(14) 0.85514(10) 0.0136(3) Uani 1 1 d . .
C4 C 0.6651(2) 0.39718(14) 0.69886(10) 0.0157(3) Uani 1 1 d . .
C11 C 0.4471(2) 0.03834(14) 0.85326(10) 0.0166(3) Uani 1 1 d . .
H11 H 0.2852 0.0227 0.8512 0.020 Uiso 1 1 calc R U
C1 C 0.8878(2) 0.46637(14) 0.80100(10) 0.0154(3) Uani 1 1 d . .
C13 C 0.7623(2) -0.06628(14) 0.85769(11) 0.0181(3) Uani 1 1 d . .
H13 H 0.8233 -0.1544 0.8609 0.022 Uiso 1 1 calc R U
C9 C 0.4959(2) 0.47501(14) 0.68765(11) 0.0181(3) Uani 1 1 d . .
H9 H 0.5229 0.5730 0.7445 0.022 Uiso 1 1 calc R U
C5 C 0.6289(2) 0.25881(15) 0.61138(11) 0.0182(3) Uani 1 1 d . .
H5 H 0.7453 0.2059 0.6167 0.022 Uiso 1 1 calc R U
C3 C 1.21726(19) 0.40860(14) 0.92723(10) 0.0169(3) Uani 1 1 d . .
H3A H 1.3101 0.3684 0.8795 0.025 Uiso 1 1 calc R U
H3B H 1.2255 0.3626 0.9977 0.025 Uiso 1 1 calc R U
H3C H 1.2833 0.5293 0.9520 0.025 Uiso 1 1 calc R U
C12 C 0.5247(2) -0.09583(14) 0.85313(10) 0.0181(3) Uani 1 1 d . .
H12 H 0.4201 -0.2024 0.8501 0.022 Uiso 1 1 calc R U
C6 C 0.4232(2) 0.19812(15) 0.51651(11) 0.0199(3) Uani 1 1 d . .
H6 H 0.4023 0.1052 0.4564 0.024 Uiso 1 1 calc R U
C8 C 0.2876(2) 0.41102(15) 0.59414(11) 0.0198(3) Uani 1 1 d . .
H8 H 0.1712 0.4638 0.5891 0.024 Uiso 1 1 calc R U
C7 C 0.2469(2) 0.27040(15) 0.50750(11) 0.0192(3) Uani 1 1 d . .
C10 C 0.0204(2) 0.19993(17) 0.40594(11) 0.0249(3) Uani 1 1 d . .
H10A H -0.1102 0.2243 0.4318 0.037 Uiso 1 1 calc R U
H10B H -0.0204 0.0802 0.3810 0.037 Uiso 1 1 calc R U
H10C H 0.0447 0.2496 0.3390 0.037 Uiso 1 1 calc R U

loop_
_atom_site_aniso_label
_atom_site_aniso_U_11
_atom_site_aniso_U_22
_atom_site_aniso_U_33
_atom_site_aniso_U_23
_atom_site_aniso_U_13
_atom_site_aniso_U_12
O1 0.0201(4) 0.0137(4) 0.0236(5) 0.0046(3) 0.0033(4) 0.0025(4)
N1 0.0117(5) 0.0134(5) 0.0180(5) 0.0032(4) 0.0028(4) 0.0031(4)
N2 0.0140(5) 0.0169(5) 0.0153(5) 0.0034(4) 0.0041(4) 0.0055(4)
N3 0.0155(5) 0.0153(5) 0.0204(5) 0.0038(4) 0.0052(4) 0.0061(4)
C2 0.0133(5) 0.0141(5) 0.0121(5) 0.0021(4) 0.0025(4) 0.0041(5)
C4 0.0161(6) 0.0143(5) 0.0172(6) 0.0065(5) 0.0055(5) 0.0039(5)
C11 0.0133(5) 0.0194(6) 0.0153(6) 0.0027(5) 0.0042(4) 0.0036(5)
C1 0.0161(6) 0.0153(6) 0.0169(6) 0.0041(5) 0.0080(5) 0.0057(5)
C13 0.0198(6) 0.0144(6) 0.0214(6) 0.0046(5) 0.0057(5) 0.0075(5)
C9 0.0208(6) 0.0144(6) 0.0194(6) 0.0037(5) 0.0056(5) 0.0067(5)
C5 0.0197(6) 0.0178(6) 0.0194(6) 0.0054(5) 0.0063(5) 0.0084(5)
C3 0.0119(6) 0.0166(6) 0.0195(6) 0.0028(5) 0.0022(5) 0.0034(5)
C12 0.0182(6) 0.0146(6) 0.0194(6) 0.0034(5) 0.0057(5) 0.0025(5)
C6 0.0245(6) 0.0181(6) 0.0155(6) 0.0025(5) 0.0053(5) 0.0060(5)
C8 0.0187(6) 0.0211(6) 0.0227(6) 0.0089(5) 0.0055(5) 0.0093(5)
C7 0.0188(6) 0.0210(6) 0.0171(6) 0.0090(5) 0.0049(5) 0.0037(5)
C10 0.0217(6) 0.0294(7) 0.0191(6) 0.0059(5) 0.0015(5) 0.0055(6)

loop_
_atom_type_symbol
_atom_type_description
_atom_type_scat_dispersion_real
_atom_type_scat_dispersion_imag
_atom_type_scat_source
C C 0.0181 0.0091 'International Tables Vol C Tables 4.2.6.8 and 6.1.1.4'
H H 0.0000 0.0000 'International Tables Vol C Tables 4.2.6.8 and 6.1.1.4'
N N 0.0311 0.0180 'International Tables Vol C Tables 4.2.6.8 and 6.1.1.4'
O O 0.0492 0.0322 'International Tables Vol C Tables 4.2.6.8 and 6.1.1.4'

loop_
_geom_angle_atom_site_label_1
_geom_angle_atom_site_label_2
_geom_angle_atom_site_label_3
_geom_angle
C1 N1 C2 122.91(10)
C1 N1 C3 119.31(10)
C2 N1 C3 117.58(9)
C11 N2 C2 115.41(10)
C2 N3 C13 115.58(10)
N3 C2 N2 127.31(11)
N3 C2 N1 116.19(10)
N2 C2 N1 116.45(10)
C9 C4 C5 118.98(11)
C9 C4 C1 120.04(11)
C5 C4 C1 120.92(11)
N2 C11 C12 122.71(11)
N2 C11 H11 118.6
C12 C11 H11 118.6
O1 C1 N1 121.33(11)
O1 C1 C4 120.86(11)
N1 C1 C4 117.69(10)
N3 C13 C12 122.47(11)
N3 C13 H13 118.8
C12 C13 H13 118.8
C4 C9 C8 120.58(11)
C4 C9 H9 119.7
C8 C9 H9 119.7
C4 C5 C6 120.05(12)
C4 C5 H5 120.0
C6 C5 H5 120.0
N1 C3 H3A 109.5
N1 C3 H3B 109.5
H3A C3 H3B 109.5
N1 C3 H3C 109.5
H3A C3 H3C 109.5
H3B C3 H3C 109.5
C13 C12 C11 116.42(11)
C13 C12 H12 121.8
C11 C12 H12 121.8
C5 C6 C7 121.41(11)
C5 C6 H6 119.3
C7 C6 H6 119.3
C9 C8 C7 120.89(12)
C9 C8 H8 119.6
C7 C8 H8 119.6
C8 C7 C6 117.98(12)
C8 C7 C10 121.11(12)
C6 C7 C10 120.90(12)
C7 C10 H10A 109.5
C7 C10 H10B 109.5
H10A C10 H10B 109.5
C7 C10 H10C 109.5
H10A C10 H10C 109.5
H10B C10 H10C 109.5

loop_
_geom_bond_atom_site_label_1
_geom_bond_atom_site_label_2
_geom_bond_distance
O1 C1 1.2246(14)
N1 C1 1.3784(16)
N1 C2 1.4076(15)
N1 C3 1.4690(15)
N2 C11 1.3322(16)
N2 C2 1.3364(15)
N3 C2 1.3309(16)
N3 C13 1.3386(16)
C4 C9 1.3869(18)
C4 C5 1.3920(17)
C4 C1 1.4971(18)
C11 C12 1.3861(17)
C11 H11 0.9500
C13 C12 1.3815(17)
C13 H13 0.9500
C9 C8 1.3874(19)
C9 H9 0.9500
C5 C6 1.3863(19)
C5 H5 0.9500
C3 H3A 0.9800
C3 H3B 0.9800
C3 H3C 0.9800
C12 H12 0.9500
C6 C7 1.3910(18)
C6 H6 0.9500
C8 C7 1.3933(18)
C8 H8 0.9500
C7 C10 1.5080(18)
C10 H10A 0.9800
C10 H10B 0.9800
C10 H10C 0.9800
